data_2107371
loop_
_publ_author_name
'Panagiotopoulos, N.C.'
'Brown, I.D.'

_publ_section_title
;
 Sodium rubidium dichromate and sodium cesium dichromate
;
_journal_name_full 'Acta Crystallographica B (24,1968-38,1982)'
_journal_page_first 2880
_journal_page_last 2882
_journal_volume 28
_journal_year 1972
_chemical_formula_sum 'Cr2 Na O7 Rb'
_chemical_name_systematic 'Na Rb Cr2 O7'
_space_group_IT_number 14
_symmetry_space_group_name_Hall '-P 2ybc'
_symmetry_space_group_name_H-M 'P 1 21/c 1'
_cell_angle_alpha 90
_cell_angle_beta 93.42
_cell_angle_gamma 90
_cell_formula_units_Z 8
_cell_length_a 12.947
_cell_length_b 11.133
_cell_length_c 10.037
_cell_volume 1444.146
_citation_journal_id_ASTM ACBCAR
_cod_data_source_file Panagiotopoulos_ACBCAR_1972_614.cif
_cod_data_source_block Cr2Na1O7Rb1
_cod_original_formula_sum 'Cr2 Na1 O7 Rb1'
_cod_database_code 2107371

loop_
_symmetry_equiv_pos_as_xyz
x,y,z
-x,y+1/2,-z+1/2
-x,-y,-z
x,-y-1/2,z-1/2

loop_
_atom_site_label
_atom_site_type_symbol
_atom_site_fract_x
_atom_site_fract_y
_atom_site_fract_z
_atom_site_occupancy
_atom_site_U_iso_or_equiv
O10 O-2 0.4354 0.2717 0.3069 1 0.0
Na2 Na+1 0.2817 0.344 0.18 1 0.0
Rb2 Rb+1 0.4171 -0.0087 0.2603 1 0.0
O8 O-2 0.3332 0.3204 0.5189 1 0.0
O4 O-2 -0.1275 -0.0812 0.2396 1 0.0
Rb1 Rb+1 0.1483 0.6833 0.0862 1 0.0
Na1 Na+1 0.1521 0.0765 0.0161 1 0.0
O13 O-2 0.696 0.2321 0.6596 1 0.0
Cr4 Cr+6 0.6642 0.3644 0.6089 1 0.0
O2 O-2 0.2025 0.1393 0.245 1 0.0
O3 O-2 0.2424 0.0265 0.4705 1 0.0
O7 O-2 0.0432 0.0178 0.3644 1 0.0
O5 O-2 0.0314 -0.2247 0.3155 1 0.0
O11 O-2 0.6671 0.4575 0.7315 1 0.0
O14 O-2 0.5364 0.3666 0.5368 1 0.0
O1 O-2 0.1294 0.2195 0.4705 1 0.0
Cr2 Cr+6 -0.0032 -0.0952 0.2545 1 0.0
O9 O-2 0.4592 0.1341 0.5228 1 0.0
Cr3 Cr+6 0.4398 0.271 0.4696 1 0.0
O12 O-2 0.7408 0.4056 0.4972 1 0.0
O6 O-2 0.0441 -0.0781 0.1099 1 0.0
Cr1 Cr+6 0.1579 0.1037 0.3862 1 0.0
